data_1551919
loop_
_publ_author_name
'Merle Arrowsmith'
'Holger Braunschweig'
'Mehmet Ali Celik'
'Theresa Dellermann'
'Rian D. Dewhurst'
'William C. Ewing'
'Kai Hammond'
'Thomas Kramer'
'Ivo Krummenacher'
'Jan Mies'
'Krzysztof Radacki'
'Julia K. Schuster'

_publ_section_title
;
 Neutral zero-valent s-block complexes with strong multiple bonding
;
_journal_name_full 'Nature Chemistry'
_journal_page_first 890
_journal_page_last 894
_journal_paper_doi 10.1038/nchem.2542
_journal_volume 8
_journal_year 2016
_chemical_formula_moiety 'C20 H31 Be Cl2 N'
_chemical_formula_sum 'C20 H31 Be Cl2 N'
_chemical_formula_weight 365.37
_space_group_crystal_system monoclinic
_space_group_IT_number 14
_space_group_name_Hall '-P 2yn'
_space_group_name_H-M_alt 'P 1 21/n 1'
_atom_sites_solution_hydrogens geom
_atom_sites_solution_primary iterative
_atom_sites_solution_secondary difmap
_cell_angle_alpha 90
_cell_angle_beta 105.871(18)
_cell_angle_gamma 90
_cell_formula_units_Z 12
_cell_length_a 22.883(13)
_cell_length_b 9.955(3)
_cell_length_c 28.329(9)
_cell_measurement_reflns_used 9396
_cell_measurement_temperature 100(2)
_cell_measurement_theta_max 27.29
_cell_measurement_theta_min 2.18
_cell_volume 6207(4)
_computing_cell_refinement 'Saint+ ver. V8.34A (Bruker AXS)'
_computing_data_collection 'APEX2 ver. 2014.9 (Bruker AXS)'
_computing_data_reduction 'Saint+ ver. V8.34A (Bruker AXS)'
_computing_molecular_graphics 'ShelXLe (Huebschle et all, 2011)'
_computing_publication_material 'SHELXL-2014/7 (Sheldrick, 2014)'
_computing_structure_refinement 'SHELXL-2014/7 (Sheldrick, 2014)'
_computing_structure_solution 'SHELXT (Sheldrick, 2014)'
_diffrn_ambient_temperature 100(2)
_diffrn_detector 'CCD area detector (Apex2)'
_diffrn_detector_area_resol_mean 8.333
_diffrn_measured_fraction_theta_full 1.000
_diffrn_measured_fraction_theta_max 0.999
_diffrn_measurement_device_type 'Bruker X8-APEX II'
_diffrn_measurement_method '\f and \w scans'
_diffrn_radiation_monochromator 'multi-layer mirror'
_diffrn_radiation_type MoK\a
_diffrn_radiation_wavelength 0.71073
_diffrn_reflns_av_R_equivalents 0.0417
_diffrn_reflns_av_unetI/netI 0.0474
_diffrn_reflns_Laue_measured_fraction_full 1.000
_diffrn_reflns_Laue_measured_fraction_max 0.999
_diffrn_reflns_limit_h_max 28
_diffrn_reflns_limit_h_min -28
_diffrn_reflns_limit_k_max 12
_diffrn_reflns_limit_k_min -8
_diffrn_reflns_limit_l_max 35
_diffrn_reflns_limit_l_min -35
_diffrn_reflns_number 46476
_diffrn_reflns_point_group_measured_fraction_full 1.000
_diffrn_reflns_point_group_measured_fraction_max 0.999
_diffrn_reflns_theta_full 26.000
_diffrn_reflns_theta_max 26.372
_diffrn_reflns_theta_min 1.850
_diffrn_source 'rotating-anode (Nonius FR-591)'
_exptl_absorpt_coefficient_mu 0.315
_exptl_absorpt_correction_T_max 0.7456
_exptl_absorpt_correction_T_min 0.6982
_exptl_absorpt_correction_type multi-scan
_exptl_absorpt_process_details 'SadAbs 2014/5 (Bruker AXS)'
_exptl_crystal_colour colourless
_exptl_crystal_density_diffrn 1.173
_exptl_crystal_description block
_exptl_crystal_F_000 2352
_exptl_crystal_size_max 0.26
_exptl_crystal_size_mid 0.19
_exptl_crystal_size_min 0.15
_refine_diff_density_max 0.313
_refine_diff_density_min -0.213
_refine_diff_density_rms 0.051
_refine_ls_extinction_coef .
_refine_ls_extinction_method none
_refine_ls_goodness_of_fit_ref 1.019
_refine_ls_hydrogen_treatment constr
_refine_ls_matrix_type full
_refine_ls_number_parameters 673
_refine_ls_number_reflns 12694
_refine_ls_number_restraints 0
_refine_ls_restrained_S_all 1.019
_refine_ls_R_factor_all 0.0672
_refine_ls_R_factor_gt 0.0396
_refine_ls_shift/su_max 0.001
_refine_ls_shift/su_mean 0.000
_refine_ls_structure_factor_coef Fsqd
_refine_ls_weighting_details 'w=1/[\s^2^(Fo^2^)+(0.0400P)^2^+1.5010P] where P=(Fo^2^+2Fc^2^)/3'
_refine_ls_weighting_scheme calc
_refine_ls_wR_factor_gt 0.0856
_refine_ls_wR_factor_ref 0.0974
_reflns_Friedel_coverage 0.000
_reflns_Friedel_fraction_full .
_reflns_Friedel_fraction_max .
_reflns_number_gt 9122
_reflns_number_total 12694
_reflns_threshold_expression 'I > 2\s(I)'
_cod_data_source_file nchem.2542-s2.cif
_cod_data_source_block 1
_cod_original_cell_volume 6208(5)
_cod_original_sg_symbol_H-M 'P 21/n'
_cod_database_code 1551919
_shelx_space_group_comment
;
The symmetry employed for this shelxl refinement is uniquely defined
by the following loop, which should always be used as a source of
symmetry information in preference to the above space-group names.
They are only intended as comments.
;

loop_
_space_group_symop_operation_xyz
'x, y, z'
'-x+1/2, y+1/2, -z+1/2'
'-x, -y, -z'
'x-1/2, -y-1/2, z-1/2'

loop_
_atom_site_label
_atom_site_type_symbol
_atom_site_fract_x
_atom_site_fract_y
_atom_site_fract_z
_atom_site_U_iso_or_equiv
_atom_site_adp_type
_atom_site_occupancy
_atom_site_site_symmetry_order
_atom_site_calc_flag
_atom_site_refinement_flags_posn
_atom_site_refinement_flags_adp
_atom_site_refinement_flags_occupancy
_atom_site_disorder_assembly
_atom_site_disorder_group
Cl1 Cl 0.19476(2) 0.59345(4) 0.53430(2) 0.02384(11) Uani 1 1 d . . . . .
C1 C 0.16936(8) 0.31138(16) 0.47522(6) 0.0129(4) Uani 1 1 d . . . . .
Be1 Be 0.16101(11) 0.4889(2) 0.47682(9) 0.0175(5) Uani 1 1 d . . . . .
Cl2 Cl 0.13189(2) 0.57519(5) 0.41451(2) 0.02480(11) Uani 1 1 d . . . . .
N2 N 0.13186(6) 0.21379(13) 0.47589(5) 0.0122(3) Uani 1 1 d . . . . .
C3 C 0.15375(8) 0.07264(16) 0.46603(6) 0.0156(4) Uani 1 1 d . . . . .
C4 C 0.21087(8) 0.10951(17) 0.45045(6) 0.0169(4) Uani 1 1 d . . . . .
H4A H 0.2026 0.1038 0.4143 0.020 Uiso 1 1 calc R U . . .
H4B H 0.2445 0.0472 0.4656 0.020 Uiso 1 1 calc R U . . .
C5 C 0.22800(8) 0.25378(17) 0.46792(6) 0.0154(4) Uani 1 1 d . . . . .
C6 C 0.10614(8) 0.00265(17) 0.42528(6) 0.0201(4) Uani 1 1 d . . . . .
H6A H 0.1212 -0.0859 0.4191 0.030 Uiso 1 1 calc R U . . .
H6B H 0.0979 0.0569 0.3953 0.030 Uiso 1 1 calc R U . . .
H6C H 0.0686 -0.0081 0.4352 0.030 Uiso 1 1 calc R U . . .
C7 C 0.16676(8) -0.01491(17) 0.51215(6) 0.0191(4) Uani 1 1 d . . . . .
H7A H 0.1804 -0.1039 0.5048 0.029 Uiso 1 1 calc R U . . .
H7B H 0.1297 -0.0241 0.5228 0.029 Uiso 1 1 calc R U . . .
H7C H 0.1986 0.0272 0.5383 0.029 Uiso 1 1 calc R U . . .
C8 C 0.27639(8) 0.25851(18) 0.51782(6) 0.0211(4) Uani 1 1 d . . . . .
H8A H 0.3149 0.2236 0.5141 0.032 Uiso 1 1 calc R U . . .
H8B H 0.2631 0.2034 0.5416 0.032 Uiso 1 1 calc R U . . .
H8C H 0.2820 0.3516 0.5295 0.032 Uiso 1 1 calc R U . . .
C9 C 0.25053(8) 0.33578(18) 0.43061(7) 0.0214(4) Uani 1 1 d . . . . .
H9A H 0.2861 0.2917 0.4246 0.032 Uiso 1 1 calc R U . . .
H9B H 0.2617 0.4263 0.4436 0.032 Uiso 1 1 calc R U . . .
H9C H 0.2182 0.3418 0.3998 0.032 Uiso 1 1 calc R U . . .
C10 C 0.07371(8) 0.23342(16) 0.48771(6) 0.0128(4) Uani 1 1 d . . . . .
C11 C 0.02031(8) 0.25400(16) 0.45005(6) 0.0160(4) Uani 1 1 d . . . . .
C12 C -0.03393(8) 0.26704(18) 0.46326(7) 0.0211(4) Uani 1 1 d . . . . .
H12 H -0.0709 0.2798 0.4384 0.025 Uiso 1 1 calc R U . . .
C13 C -0.03502(9) 0.26176(18) 0.51178(7) 0.0231(4) Uani 1 1 d . . . . .
H13 H -0.0725 0.2693 0.5200 0.028 Uiso 1 1 calc R U . . .
C14 C 0.01858(8) 0.24552(17) 0.54827(7) 0.0204(4) Uani 1 1 d . . . . .
H14 H 0.0175 0.2441 0.5816 0.024 Uiso 1 1 calc R U . . .
C15 C 0.07404(8) 0.23112(16) 0.53764(6) 0.0159(4) Uani 1 1 d . . . . .
C16 C 0.01718(8) 0.27257(17) 0.39599(6) 0.0186(4) Uani 1 1 d . . . . .
H16 H 0.0592 0.2646 0.3920 0.022 Uiso 1 1 calc R U . . .
C17 C -0.00789(9) 0.41240(19) 0.37831(7) 0.0282(5) Uani 1 1 d . . . . .
H17A H -0.0047 0.4275 0.3449 0.042 Uiso 1 1 calc R U . . .
H17B H 0.0156 0.4810 0.4003 0.042 Uiso 1 1 calc R U . . .
H17C H -0.0506 0.4179 0.3784 0.042 Uiso 1 1 calc R U . . .
C18 C -0.02358(9) 0.16752(19) 0.36301(7) 0.0245(4) Uani 1 1 d . . . . .
H18A H -0.0216 0.1790 0.3291 0.037 Uiso 1 1 calc R U . . .
H18B H -0.0656 0.1793 0.3644 0.037 Uiso 1 1 calc R U . . .
H18C H -0.0095 0.0772 0.3745 0.037 Uiso 1 1 calc R U . . .
C19 C 0.13078(8) 0.21951(18) 0.58066(6) 0.0187(4) Uani 1 1 d . . . . .
H19 H 0.1665 0.2054 0.5673 0.022 Uiso 1 1 calc R U . . .
C20 C 0.12721(9) 0.10014(18) 0.61418(6) 0.0237(4) Uani 1 1 d . . . . .
H20A H 0.1669 0.0868 0.6379 0.035 Uiso 1 1 calc R U . . .
H20B H 0.1158 0.0189 0.5943 0.035 Uiso 1 1 calc R U . . .
H20C H 0.0966 0.1187 0.6317 0.035 Uiso 1 1 calc R U . . .
C21 C 0.14151(10) 0.34823(19) 0.61136(7) 0.0269(5) Uani 1 1 d . . . . .
H21A H 0.1806 0.3422 0.6364 0.040 Uiso 1 1 calc R U . . .
H21B H 0.1088 0.3595 0.6273 0.040 Uiso 1 1 calc R U . . .
H21C H 0.1420 0.4255 0.5900 0.040 Uiso 1 1 calc R U . . .
Cl31 Cl 0.30523(2) 1.12167(5) 0.30663(2) 0.02835(12) Uani 1 1 d . . . . .
C31 C 0.33053(8) 0.82289(17) 0.35149(6) 0.0144(4) Uani 1 1 d . . . . .
Be31 Be 0.33831(11) 1.0006(2) 0.35926(9) 0.0180(5) Uani 1 1 d . . . . .
Cl32 Cl 0.36664(2) 1.06651(5) 0.42472(2) 0.02719(12) Uani 1 1 d . . . . .
N32 N 0.36633(6) 0.73086(13) 0.34236(5) 0.0129(3) Uani 1 1 d . . . . .
C33 C 0.34337(8) 0.58545(17) 0.34220(6) 0.0175(4) Uani 1 1 d . . . . .
C34 C 0.27725(8) 0.61215(18) 0.34077(7) 0.0229(4) Uani 1 1 d . . . . .
H34A H 0.2636 0.5476 0.3621 0.027 Uiso 1 1 calc R U . . .
H34B H 0.2508 0.6022 0.3069 0.027 Uiso 1 1 calc R U . . .
C35 C 0.27370(8) 0.75614(17) 0.35902(6) 0.0177(4) Uani 1 1 d . . . . .
C36 C 0.37963(9) 0.51100(18) 0.38776(7) 0.0254(4) Uani 1 1 d . . . . .
H36A H 0.3623 0.4213 0.3886 0.038 Uiso 1 1 calc R U . . .
H36B H 0.3780 0.5611 0.4171 0.038 Uiso 1 1 calc R U . . .
H36C H 0.4220 0.5026 0.3869 0.038 Uiso 1 1 calc R U . . .
C37 C 0.34872(10) 0.50893(19) 0.29719(7) 0.0279(5) Uani 1 1 d . . . . .
H37A H 0.3347 0.4164 0.2987 0.042 Uiso 1 1 calc R U . . .
H37B H 0.3912 0.5082 0.2963 0.042 Uiso 1 1 calc R U . . .
H37C H 0.3237 0.5528 0.2676 0.042 Uiso 1 1 calc R U . . .
C38 C 0.21602(9) 0.8272(2) 0.32953(8) 0.0323(5) Uani 1 1 d . . . . .
H38A H 0.1803 0.7808 0.3344 0.048 Uiso 1 1 calc R U . . .
H38B H 0.2144 0.8258 0.2946 0.048 Uiso 1 1 calc R U . . .
H38C H 0.2163 0.9204 0.3407 0.048 Uiso 1 1 calc R U . . .
C39 C 0.27743(9) 0.7642(2) 0.41378(7) 0.0292(5) Uani 1 1 d . . . . .
H39A H 0.2431 0.7156 0.4201 0.044 Uiso 1 1 calc R U . . .
H39B H 0.2760 0.8585 0.4234 0.044 Uiso 1 1 calc R U . . .
H39C H 0.3156 0.7236 0.4329 0.044 Uiso 1 1 calc R U . . .
C40 C 0.42466(8) 0.76047(16) 0.33249(6) 0.0146(4) Uani 1 1 d . . . . .
C41 C 0.47794(8) 0.76580(17) 0.37122(6) 0.0172(4) Uani 1 1 d . . . . .
C43 C 0.53256(9) 0.78880(18) 0.35949(7) 0.0251(4) Uani 1 1 d . . . . .
H43 H 0.5694 0.7930 0.3851 0.030 Uiso 1 1 calc R U . . .
C44 C 0.53414(9) 0.80558(19) 0.31150(8) 0.0273(5) Uani 1 1 d . . . . .
H44 H 0.5719 0.8190 0.3042 0.033 Uiso 1 1 calc R U . . .
C45 C 0.48098(9) 0.80278(18) 0.27422(7) 0.0239(4) Uani 1 1 d . . . . .
H45 H 0.4826 0.8161 0.2414 0.029 Uiso 1 1 calc R U . . .
C46 C 0.42478(8) 0.78099(17) 0.28318(6) 0.0176(4) Uani 1 1 d . . . . .
C47 C 0.48084(9) 0.75443(18) 0.42552(6) 0.0223(4) Uani 1 1 d . . . . .
H47 H 0.4388 0.7390 0.4285 0.027 Uiso 1 1 calc R U . . .
C48 C 0.50553(10) 0.8844(2) 0.45282(7) 0.0314(5) Uani 1 1 d . . . . .
H48A H 0.5037 0.8781 0.4869 0.047 Uiso 1 1 calc R U . . .
H48B H 0.4809 0.9607 0.4367 0.047 Uiso 1 1 calc R U . . .
H48C H 0.5478 0.8976 0.4523 0.047 Uiso 1 1 calc R U . . .
C49 C 0.52134(10) 0.6380(2) 0.45081(8) 0.0349(5) Uani 1 1 d . . . . .
H49A H 0.5180 0.6279 0.4844 0.052 Uiso 1 1 calc R U . . .
H49B H 0.5637 0.6568 0.4517 0.052 Uiso 1 1 calc R U . . .
H49C H 0.5082 0.5547 0.4325 0.052 Uiso 1 1 calc R U . . .
C50 C 0.36836(9) 0.78741(18) 0.23995(6) 0.0216(4) Uani 1 1 d . . . . .
H50 H 0.3321 0.7677 0.2521 0.026 Uiso 1 1 calc R U . . .
C51 C 0.36109(11) 0.9281(2) 0.21752(7) 0.0356(5) Uani 1 1 d . . . . .
H51A H 0.3224 0.9338 0.1919 0.053 Uiso 1 1 calc R U . . .
H51B H 0.3946 0.9463 0.2031 0.053 Uiso 1 1 calc R U . . .
H51C H 0.3616 0.9946 0.2431 0.053 Uiso 1 1 calc R U . . .
C52 C 0.36975(9) 0.6857(2) 0.19939(7) 0.0265(5) Uani 1 1 d . . . . .
H52A H 0.3300 0.6839 0.1750 0.040 Uiso 1 1 calc R U . . .
H52B H 0.3791 0.5961 0.2139 0.040 Uiso 1 1 calc R U . . .
H52C H 0.4010 0.7122 0.1835 0.040 Uiso 1 1 calc R U . . .
Cl61 Cl 0.69782(2) -0.07410(4) 0.35755(2) 0.02411(11) Uani 1 1 d . . . . .
C61 C 0.67238(8) 0.22030(17) 0.30990(6) 0.0138(4) Uani 1 1 d . . . . .
Be61 Be 0.66304(11) 0.0431(2) 0.30393(8) 0.0166(5) Uani 1 1 d . . . . .
Cl62 Cl 0.63185(2) -0.02968(5) 0.23964(2) 0.02452(11) Uani 1 1 d . . . . .
N62 N 0.63850(6) 0.31333(13) 0.32087(5) 0.0125(3) Uani 1 1 d . . . . .
C63 C 0.66228(8) 0.45802(16) 0.31946(6) 0.0162(4) Uani 1 1 d . . . . .
C64 C 0.72737(8) 0.42826(17) 0.31844(6) 0.0183(4) Uani 1 1 d . . . . .
H64A H 0.7554 0.4361 0.3518 0.022 Uiso 1 1 calc R U . . .
H64B H 0.7404 0.4925 0.2966 0.022 Uiso 1 1 calc R U . . .
C65 C 0.72780(8) 0.28441(17) 0.29914(6) 0.0167(4) Uani 1 1 d . . . . .
C66 C 0.65928(9) 0.53758(17) 0.36453(6) 0.0216(4) Uani 1 1 d . . . . .
H66A H 0.6734 0.6295 0.3620 0.032 Uiso 1 1 calc R U . . .
H66B H 0.6852 0.4948 0.3940 0.032 Uiso 1 1 calc R U . . .
H66C H 0.6173 0.5397 0.3667 0.032 Uiso 1 1 calc R U . . .
C67 C 0.62490(9) 0.53238(18) 0.27386(6) 0.0223(4) Uani 1 1 d . . . . .
H67A H 0.6429 0.6209 0.2720 0.034 Uiso 1 1 calc R U . . .
H67B H 0.5831 0.5435 0.2759 0.034 Uiso 1 1 calc R U . . .
H67C H 0.6248 0.4804 0.2445 0.034 Uiso 1 1 calc R U . . .
C68 C 0.71922(9) 0.27787(19) 0.24326(6) 0.0231(4) Uani 1 1 d . . . . .
H68A H 0.7533 0.3229 0.2352 0.035 Uiso 1 1 calc R U . . .
H68B H 0.6812 0.3228 0.2262 0.035 Uiso 1 1 calc R U . . .
H68C H 0.7177 0.1838 0.2328 0.035 Uiso 1 1 calc R U . . .
C69 C 0.78591(8) 0.20865(19) 0.32538(7) 0.0258(4) Uani 1 1 d . . . . .
H69A H 0.8212 0.2554 0.3200 0.039 Uiso 1 1 calc R U . . .
H69B H 0.7841 0.1172 0.3123 0.039 Uiso 1 1 calc R U . . .
H69C H 0.7895 0.2049 0.3606 0.039 Uiso 1 1 calc R U . . .
C70 C 0.58182(8) 0.28256(16) 0.33362(6) 0.0144(4) Uani 1 1 d . . . . .
C71 C 0.58500(8) 0.26002(17) 0.38343(6) 0.0184(4) Uani 1 1 d . . . . .
C72 C 0.53065(9) 0.23164(19) 0.39467(7) 0.0254(4) Uani 1 1 d . . . . .
H72 H 0.5312 0.2172 0.4279 0.031 Uiso 1 1 calc R U . . .
C73 C 0.47618(9) 0.2240(2) 0.35887(7) 0.0288(5) Uani 1 1 d . . . . .
H73 H 0.4398 0.2051 0.3676 0.035 Uiso 1 1 calc R U . . .
C74 C 0.47468(9) 0.24384(18) 0.31038(7) 0.0245(4) Uani 1 1 d . . . . .
H74 H 0.4370 0.2370 0.2859 0.029 Uiso 1 1 calc R U . . .
C75 C 0.52713(8) 0.27370(17) 0.29646(6) 0.0171(4) Uani 1 1 d . . . . .
C76 C 0.64283(9) 0.26214(18) 0.42548(6) 0.0201(4) Uani 1 1 d . . . . .
H76 H 0.6775 0.2848 0.4118 0.024 Uiso 1 1 calc R U . . .
C77 C 0.65568(10) 0.12529(19) 0.45085(7) 0.0292(5) Uani 1 1 d . . . . .
H77A H 0.6955 0.1273 0.4751 0.044 Uiso 1 1 calc R U . . .
H77B H 0.6555 0.0557 0.4263 0.044 Uiso 1 1 calc R U . . .
H77C H 0.6242 0.1053 0.4674 0.044 Uiso 1 1 calc R U . . .
C78 C 0.63968(9) 0.36926(19) 0.46370(7) 0.0252(4) Uani 1 1 d . . . . .
H78A H 0.6796 0.3783 0.4875 0.038 Uiso 1 1 calc R U . . .
H78B H 0.6097 0.3424 0.4808 0.038 Uiso 1 1 calc R U . . .
H78C H 0.6277 0.4555 0.4472 0.038 Uiso 1 1 calc R U . . .
C79 C 0.52057(8) 0.29142(18) 0.24185(6) 0.0204(4) Uani 1 1 d . . . . .
H79 H 0.5616 0.3109 0.2373 0.024 Uiso 1 1 calc R U . . .
C80 C 0.49541(9) 0.1642(2) 0.21276(7) 0.0325(5) Uani 1 1 d . . . . .
H80A H 0.4955 0.1758 0.1784 0.049 Uiso 1 1 calc R U . . .
H80B H 0.4537 0.1485 0.2144 0.049 Uiso 1 1 calc R U . . .
H80C H 0.5209 0.0872 0.2268 0.049 Uiso 1 1 calc R U . . .
C81 C 0.47809(9) 0.4089(2) 0.22068(7) 0.0305(5) Uani 1 1 d . . . . .
H81A H 0.4779 0.4238 0.1864 0.046 Uiso 1 1 calc R U . . .
H81B H 0.4924 0.4902 0.2398 0.046 Uiso 1 1 calc R U . . .
H81C H 0.4368 0.3876 0.2222 0.046 Uiso 1 1 calc R U . . .

loop_
_atom_site_aniso_label
_atom_site_aniso_U_11
_atom_site_aniso_U_22
_atom_site_aniso_U_33
_atom_site_aniso_U_23
_atom_site_aniso_U_13
_atom_site_aniso_U_12
Cl1 0.0253(3) 0.0174(2) 0.0250(2) -0.00431(18) 0.0006(2) -0.00161(18)
C1 0.0137(9) 0.0168(9) 0.0068(8) 0.0028(6) 0.0004(7) 0.0001(7)
Be1 0.0163(13) 0.0176(12) 0.0197(12) 0.0011(9) 0.0068(11) -0.0006(9)
Cl2 0.0274(3) 0.0233(3) 0.0228(2) 0.00780(18) 0.0053(2) 0.0017(2)
N2 0.0127(8) 0.0121(7) 0.0118(7) 0.0009(5) 0.0034(6) 0.0021(6)
C3 0.0166(10) 0.0109(9) 0.0195(9) -0.0019(7) 0.0052(8) 0.0015(7)
C4 0.0174(10) 0.0167(10) 0.0178(9) 0.0001(7) 0.0067(8) 0.0019(7)
C5 0.0145(9) 0.0152(9) 0.0171(9) 0.0009(7) 0.0052(8) 0.0012(7)
C6 0.0231(11) 0.0145(10) 0.0220(10) -0.0025(7) 0.0051(9) 0.0003(7)
C7 0.0215(10) 0.0140(9) 0.0218(9) 0.0026(7) 0.0060(9) 0.0014(7)
C8 0.0153(10) 0.0233(10) 0.0239(10) 0.0001(8) 0.0039(8) 0.0006(8)
C9 0.0213(11) 0.0189(10) 0.0269(10) 0.0034(8) 0.0118(9) -0.0009(8)
C10 0.0114(9) 0.0098(9) 0.0177(9) 0.0008(6) 0.0050(8) -0.0010(6)
C11 0.0173(10) 0.0114(9) 0.0190(9) 0.0008(7) 0.0043(8) 0.0010(7)
C12 0.0129(10) 0.0225(10) 0.0255(10) 0.0019(8) 0.0010(9) 0.0026(7)
C13 0.0199(11) 0.0225(11) 0.0313(11) -0.0013(8) 0.0143(9) 0.0005(8)
C14 0.0228(11) 0.0207(10) 0.0201(9) -0.0024(7) 0.0101(9) -0.0006(8)
C15 0.0184(10) 0.0130(9) 0.0168(9) -0.0005(7) 0.0055(8) -0.0016(7)
C16 0.0150(10) 0.0222(10) 0.0178(9) 0.0042(7) 0.0031(8) 0.0001(7)
C17 0.0241(11) 0.0282(12) 0.0285(11) 0.0111(9) 0.0006(9) 0.0010(9)
C18 0.0218(11) 0.0286(11) 0.0200(10) 0.0006(8) 0.0003(9) -0.0012(8)
C19 0.0180(10) 0.0243(10) 0.0135(9) -0.0001(7) 0.0039(8) -0.0022(8)
C20 0.0263(11) 0.0258(11) 0.0179(9) 0.0031(8) 0.0044(9) -0.0004(8)
C21 0.0344(12) 0.0249(11) 0.0190(10) -0.0031(8) 0.0032(9) -0.0089(9)
Cl31 0.0315(3) 0.0188(3) 0.0313(3) 0.00666(19) 0.0028(2) 0.0025(2)
C31 0.0155(10) 0.0201(10) 0.0063(8) 0.0024(6) 0.0009(7) -0.0005(7)
Be31 0.0151(13) 0.0176(13) 0.0221(12) -0.0009(9) 0.0061(11) 0.0009(9)
Cl32 0.0271(3) 0.0314(3) 0.0233(2) -0.0097(2) 0.0072(2) -0.0023(2)
N32 0.0131(8) 0.0117(8) 0.0137(7) 0.0003(5) 0.0031(6) -0.0025(6)
C33 0.0177(10) 0.0128(9) 0.0222(9) 0.0002(7) 0.0058(8) -0.0045(7)
C34 0.0205(11) 0.0254(11) 0.0217(10) 0.0018(8) 0.0040(9) -0.0065(8)
C35 0.0144(10) 0.0193(10) 0.0194(9) 0.0025(7) 0.0047(8) -0.0023(7)
C36 0.0289(12) 0.0173(10) 0.0284(10) 0.0048(8) 0.0052(10) -0.0033(8)
C37 0.0394(13) 0.0170(10) 0.0285(11) -0.0053(8) 0.0114(10) -0.0080(9)
C38 0.0166(11) 0.0364(13) 0.0406(13) 0.0131(10) 0.0021(10) -0.0009(9)
C39 0.0329(13) 0.0342(12) 0.0258(11) 0.0000(9) 0.0169(10) -0.0064(9)
C40 0.0132(9) 0.0097(9) 0.0216(9) 0.0000(7) 0.0061(8) 0.0001(7)
C41 0.0160(10) 0.0108(9) 0.0234(10) -0.0017(7) 0.0029(8) 0.0011(7)
C43 0.0140(10) 0.0238(11) 0.0348(11) -0.0049(8) 0.0024(9) -0.0014(8)
C44 0.0191(11) 0.0250(11) 0.0424(13) -0.0019(9) 0.0164(10) -0.0032(8)
C45 0.0281(12) 0.0204(10) 0.0284(11) 0.0017(8) 0.0165(10) 0.0003(8)
C46 0.0207(10) 0.0114(9) 0.0226(10) 0.0016(7) 0.0089(9) 0.0013(7)
C47 0.0217(11) 0.0229(11) 0.0189(9) -0.0013(8) -0.0005(9) 0.0009(8)
C48 0.0302(12) 0.0312(12) 0.0266(11) -0.0088(9) -0.0025(10) 0.0017(9)
C49 0.0330(13) 0.0296(12) 0.0331(12) 0.0038(9) -0.0063(10) 0.0021(10)
C50 0.0245(11) 0.0247(11) 0.0161(9) 0.0027(7) 0.0062(9) 0.0074(8)
C51 0.0504(15) 0.0307(12) 0.0245(11) 0.0053(9) 0.0084(11) 0.0152(10)
C52 0.0305(12) 0.0301(12) 0.0184(10) 0.0002(8) 0.0059(9) 0.0053(9)
Cl61 0.0297(3) 0.0177(2) 0.0226(2) 0.00587(18) 0.0033(2) 0.00180(19)
C61 0.0143(9) 0.0178(10) 0.0078(8) 0.0014(7) 0.0004(7) -0.0009(7)
Be61 0.0143(12) 0.0171(13) 0.0188(12) -0.0005(9) 0.0052(10) 0.0004(9)
Cl62 0.0266(3) 0.0252(3) 0.0197(2) -0.00695(18) 0.0029(2) 0.0000(2)
N62 0.0121(8) 0.0128(8) 0.0114(7) 0.0014(5) 0.0014(6) -0.0018(6)
C63 0.0190(10) 0.0104(9) 0.0191(9) -0.0010(7) 0.0051(8) -0.0047(7)
C64 0.0167(10) 0.0179(10) 0.0195(9) 0.0007(7) 0.0037(8) -0.0043(7)
C65 0.0151(10) 0.0163(9) 0.0191(9) 0.0024(7) 0.0056(8) -0.0019(7)
C66 0.0282(11) 0.0158(10) 0.0210(10) -0.0041(7) 0.0070(9) -0.0045(8)
C67 0.0257(11) 0.0166(10) 0.0234(10) 0.0055(7) 0.0045(9) 0.0002(8)
C68 0.0276(11) 0.0234(11) 0.0220(10) 0.0006(8) 0.0129(9) -0.0024(8)
C69 0.0179(11) 0.0256(11) 0.0342(11) 0.0073(8) 0.0076(10) 0.0010(8)
C70 0.0144(9) 0.0108(9) 0.0191(9) 0.0000(7) 0.0063(8) 0.0004(7)
C71 0.0200(10) 0.0144(9) 0.0215(9) 0.0007(7) 0.0067(9) 0.0002(7)
C72 0.0255(12) 0.0280(11) 0.0258(10) 0.0042(8) 0.0121(10) -0.0025(8)
C73 0.0187(11) 0.0331(12) 0.0380(12) 0.0017(9) 0.0135(10) -0.0055(9)
C74 0.0155(10) 0.0224(11) 0.0324(11) -0.0010(8) 0.0011(9) -0.0030(8)
C75 0.0151(10) 0.0114(9) 0.0233(9) -0.0004(7) 0.0028(8) 0.0008(7)
C76 0.0211(11) 0.0244(10) 0.0160(9) 0.0030(7) 0.0071(8) 0.0004(8)
C77 0.0385(13) 0.0282(12) 0.0210(10) 0.0048(8) 0.0084(10) 0.0059(9)
C78 0.0280(12) 0.0291(11) 0.0195(10) -0.0001(8) 0.0082(9) 0.0004(9)
C79 0.0161(10) 0.0219(10) 0.0202(9) -0.0007(7) 0.0000(8) 0.0008(8)
C80 0.0274(12) 0.0342(13) 0.0287(11) -0.0110(9) -0.0044(10) 0.0020(9)
C81 0.0266(12) 0.0276(12) 0.0303(11) 0.0055(9) -0.0041(10) 0.0016(9)

loop_
_atom_type_symbol
_atom_type_description
_atom_type_scat_dispersion_real
_atom_type_scat_dispersion_imag
_atom_type_scat_source
C C 0.0033 0.0016 'International Tables Vol C Tables 4.2.6.8 and 6.1.1.4'
H H 0.0000 0.0000 'International Tables Vol C Tables 4.2.6.8 and 6.1.1.4'
Be Be 0.0005 0.0002 'International Tables Vol C Tables 4.2.6.8 and 6.1.1.4'
N N 0.0061 0.0033 'International Tables Vol C Tables 4.2.6.8 and 6.1.1.4'
Cl Cl 0.1484 0.1585 'International Tables Vol C Tables 4.2.6.8 and 6.1.1.4'

loop_
_geom_angle_atom_site_label_1
_geom_angle_atom_site_label_2
_geom_angle_atom_site_label_3
_geom_angle
_geom_angle_site_symmetry_1
_geom_angle_site_symmetry_3
N2 C1 C5 109.27(14) . .
N2 C1 Be1 131.76(15) . .
C5 C1 Be1 118.79(14) . .
C1 Be1 Cl1 122.83(14) . .
C1 Be1 Cl2 115.83(14) . .
Cl1 Be1 Cl2 120.00(12) . .
C1 N2 C10 123.08(14) . .
C1 N2 C3 115.46(14) . .
C10 N2 C3 121.39(13) . .
C6 C3 C7 108.57(14) . .
C6 C3 C4 112.38(14) . .
C7 C3 C4 113.56(15) . .
C6 C3 N2 110.71(14) . .
C7 C3 N2 111.17(13) . .
C4 C3 N2 100.28(12) . .
C3 C4 C5 107.08(13) . .
C3 C4 H4A 110.3 . .
C5 C4 H4A 110.3 . .
C3 C4 H4B 110.3 . .
C5 C4 H4B 110.3 . .
H4A C4 H4B 108.6 . .
C1 C5 C9 111.59(14) . .
C1 C5 C4 103.83(14) . .
C9 C5 C4 112.37(14) . .
C1 C5 C8 107.62(14) . .
C9 C5 C8 108.90(15) . .
C4 C5 C8 112.39(14) . .
C3 C6 H6A 109.5 . .
C3 C6 H6B 109.5 . .
H6A C6 H6B 109.5 . .
C3 C6 H6C 109.5 . .
H6A C6 H6C 109.5 . .
H6B C6 H6C 109.5 . .
C3 C7 H7A 109.5 . .
C3 C7 H7B 109.5 . .
H7A C7 H7B 109.5 . .
C3 C7 H7C 109.5 . .
H7A C7 H7C 109.5 . .
H7B C7 H7C 109.5 . .
C5 C8 H8A 109.5 . .
C5 C8 H8B 109.5 . .
H8A C8 H8B 109.5 . .
C5 C8 H8C 109.5 . .
H8A C8 H8C 109.5 . .
H8B C8 H8C 109.5 . .
C5 C9 H9A 109.5 . .
C5 C9 H9B 109.5 . .
H9A C9 H9B 109.5 . .
C5 C9 H9C 109.5 . .
H9A C9 H9C 109.5 . .
H9B C9 H9C 109.5 . .
C11 C10 C15 122.01(15) . .
C11 C10 N2 120.07(14) . .
C15 C10 N2 117.92(15) . .
C12 C11 C10 117.62(16) . .
C12 C11 C16 117.17(16) . .
C10 C11 C16 125.08(15) . .
C13 C12 C11 121.45(18) . .
C13 C12 H12 119.3 . .
C11 C12 H12 119.3 . .
C14 C13 C12 119.67(17) . .
C14 C13 H13 120.2 . .
C12 C13 H13 120.2 . .
C13 C14 C15 121.80(17) . .
C13 C14 H14 119.1 . .
C15 C14 H14 119.1 . .
C14 C15 C10 117.40(17) . .
C14 C15 C19 117.63(15) . .
C10 C15 C19 124.92(15) . .
C11 C16 C18 112.47(14) . .
C11 C16 C17 110.36(15) . .
C18 C16 C17 107.95(15) . .
C11 C16 H16 108.7 . .
C18 C16 H16 108.7 . .
C17 C16 H16 108.7 . .
C16 C17 H17A 109.5 . .
C16 C17 H17B 109.5 . .
H17A C17 H17B 109.5 . .
C16 C17 H17C 109.5 . .
H17A C17 H17C 109.5 . .
H17B C17 H17C 109.5 . .
C16 C18 H18A 109.5 . .
C16 C18 H18B 109.5 . .
H18A C18 H18B 109.5 . .
C16 C18 H18C 109.5 . .
H18A C18 H18C 109.5 . .
H18B C18 H18C 109.5 . .
C15 C19 C21 111.12(15) . .
C15 C19 C20 112.04(15) . .
C21 C19 C20 108.89(14) . .
C15 C19 H19 108.2 . .
C21 C19 H19 108.2 . .
C20 C19 H19 108.2 . .
C19 C20 H20A 109.5 . .
C19 C20 H20B 109.5 . .
H20A C20 H20B 109.5 . .
C19 C20 H20C 109.5 . .
H20A C20 H20C 109.5 . .
H20B C20 H20C 109.5 . .
C19 C21 H21A 109.5 . .
C19 C21 H21B 109.5 . .
H21A C21 H21B 109.5 . .
C19 C21 H21C 109.5 . .
H21A C21 H21C 109.5 . .
H21B C21 H21C 109.5 . .
N32 C31 C35 109.15(15) . .
N32 C31 Be31 132.45(15) . .
C35 C31 Be31 118.31(14) . .
C31 Be31 Cl31 121.68(14) . .
C31 Be31 Cl32 117.20(14) . .
Cl31 Be31 Cl32 120.01(12) . .
C31 N32 C40 123.48(14) . .
C31 N32 C33 115.45(14) . .
C40 N32 C33 121.07(13) . .
C37 C33 C36 108.49(15) . .
C37 C33 C34 111.85(16) . .
C36 C33 C34 114.45(15) . .
C37 C33 N32 111.61(13) . .
C36 C33 N32 110.42(14) . .
C34 C33 N32 99.87(13) . .
C33 C34 C35 107.31(15) . .
C33 C34 H34A 110.3 . .
C35 C34 H34A 110.3 . .
C33 C34 H34B 110.3 . .
C35 C34 H34B 110.3 . .
H34A C34 H34B 108.5 . .
C31 C35 C38 111.31(15) . .
C31 C35 C39 107.76(15) . .
C38 C35 C39 109.27(15) . .
C31 C35 C34 103.54(14) . .
C38 C35 C34 111.44(16) . .
C39 C35 C34 113.37(15) . .
C33 C36 H36A 109.5 . .
C33 C36 H36B 109.5 . .
H36A C36 H36B 109.5 . .
C33 C36 H36C 109.5 . .
H36A C36 H36C 109.5 . .
H36B C36 H36C 109.5 . .
C33 C37 H37A 109.5 . .
C33 C37 H37B 109.5 . .
H37A C37 H37B 109.5 . .
C33 C37 H37C 109.5 . .
H37A C37 H37C 109.5 . .
H37B C37 H37C 109.5 . .
C35 C38 H38A 109.5 . .
C35 C38 H38B 109.5 . .
H38A C38 H38B 109.5 . .
C35 C38 H38C 109.5 . .
H38A C38 H38C 109.5 . .
H38B C38 H38C 109.5 . .
C35 C39 H39A 109.5 . .
C35 C39 H39B 109.5 . .
H39A C39 H39B 109.5 . .
C35 C39 H39C 109.5 . .
H39A C39 H39C 109.5 . .
H39B C39 H39C 109.5 . .
C41 C40 C46 122.18(16) . .
C41 C40 N32 120.07(15) . .
C46 C40 N32 117.75(16) . .
C43 C41 C40 117.61(16) . .
C43 C41 C47 117.19(17) . .
C40 C41 C47 125.14(16) . .
C44 C43 C41 121.36(19) . .
C44 C43 H43 119.3 . .
C41 C43 H43 119.3 . .
C45 C44 C43 119.85(17) . .
C45 C44 H44 120.1 . .
C43 C44 H44 120.1 . .
C44 C45 C46 121.96(18) . .
C44 C45 H45 119.0 . .
C46 C45 H45 119.0 . .
C45 C46 C40 116.99(18) . .
C45 C46 C50 118.02(16) . .
C40 C46 C50 124.92(16) . .
C41 C47 C49 112.40(15) . .
C41 C47 C48 110.74(15) . .
C49 C47 C48 108.07(16) . .
C41 C47 H47 108.5 . .
C49 C47 H47 108.5 . .
C48 C47 H47 108.5 . .
C47 C48 H48A 109.5 . .
C47 C48 H48B 109.5 . .
H48A C48 H48B 109.5 . .
C47 C48 H48C 109.5 . .
H48A C48 H48C 109.5 . .
H48B C48 H48C 109.5 . .
C47 C49 H49A 109.5 . .
C47 C49 H49B 109.5 . .
H49A C49 H49B 109.5 . .
C47 C49 H49C 109.5 . .
H49A C49 H49C 109.5 . .
H49B C49 H49C 109.5 . .
C46 C50 C51 110.22(16) . .
C46 C50 C52 112.83(15) . .
C51 C50 C52 108.36(15) . .
C46 C50 H50 108.4 . .
C51 C50 H50 108.4 . .
C52 C50 H50 108.4 . .
C50 C51 H51A 109.5 . .
C50 C51 H51B 109.5 . .
H51A C51 H51B 109.5 . .
C50 C51 H51C 109.5 . .
H51A C51 H51C 109.5 . .
H51B C51 H51C 109.5 . .
C50 C52 H52A 109.5 . .
C50 C52 H52B 109.5 . .
H52A C52 H52B 109.5 . .
C50 C52 H52C 109.5 . .
H52A C52 H52C 109.5 . .
H52B C52 H52C 109.5 . .
N62 C61 C65 109.46(15) . .
N62 C61 Be61 131.72(15) . .
C65 C61 Be61 118.78(14) . .
C61 Be61 Cl62 118.11(13) . .
C61 Be61 Cl61 121.17(14) . .
Cl62 Be61 Cl61 119.55(12) . .
C61 N62 C70 122.30(14) . .
C61 N62 C63 114.92(14) . .
C70 N62 C63 122.78(13) . .
C66 C63 C64 112.66(15) . .
C66 C63 C67 108.28(15) . .
C64 C63 C67 113.63(14) . .
C66 C63 N62 111.54(13) . .
C64 C63 N62 99.90(13) . .
C67 C63 N62 110.70(14) . .
C63 C64 C65 106.82(14) . .
C63 C64 H64A 110.4 . .
C65 C64 H64A 110.4 . .
C63 C64 H64B 110.4 . .
C65 C64 H64B 110.4 . .
H64A C64 H64B 108.6 . .
C61 C65 C69 110.87(14) . .
C61 C65 C64 103.48(13) . .
C69 C65 C64 112.08(15) . .
C61 C65 C68 107.96(14) . .
C69 C65 C68 109.09(15) . .
C64 C65 C68 113.19(14) . .
C63 C66 H66A 109.5 . .
C63 C66 H66B 109.5 . .
H66A C66 H66B 109.5 . .
C63 C66 H66C 109.5 . .
H66A C66 H66C 109.5 . .
H66B C66 H66C 109.5 . .
C63 C67 H67A 109.5 . .
C63 C67 H67B 109.5 . .
H67A C67 H67B 109.5 . .
C63 C67 H67C 109.5 . .
H67A C67 H67C 109.5 . .
H67B C67 H67C 109.5 . .
C65 C68 H68A 109.5 . .
C65 C68 H68B 109.5 . .
H68A C68 H68B 109.5 . .
C65 C68 H68C 109.5 . .
H68A C68 H68C 109.5 . .
H68B C68 H68C 109.5 . .
C65 C69 H69A 109.5 . .
C65 C69 H69B 109.5 . .
H69A C69 H69B 109.5 . .
C65 C69 H69C 109.5 . .
H69A C69 H69C 109.5 . .
H69B C69 H69C 109.5 . .
C75 C70 C71 122.20(16) . .
C75 C70 N62 119.69(15) . .
C71 C70 N62 118.09(16) . .
C72 C71 C70 117.08(18) . .
C72 C71 C76 117.64(16) . .
C70 C71 C76 125.28(16) . .
C73 C72 C71 121.82(18) . .
C73 C72 H72 119.1 . .
C71 C72 H72 119.1 . .
C72 C73 C74 119.78(17) . .
C72 C73 H73 120.1 . .
C74 C73 H73 120.1 . .
C73 C74 C75 121.58(19) . .
C73 C74 H74 119.2 . .
C75 C74 H74 119.2 . .
C74 C75 C70 117.53(16) . .
C74 C75 C79 117.31(17) . .
C70 C75 C79 125.15(15) . .
C71 C76 C77 111.72(16) . .
C71 C76 C78 111.33(15) . .
C77 C76 C78 109.10(15) . .
C71 C76 H76 108.2 . .
C77 C76 H76 108.2 . .
C78 C76 H76 108.2 . .
C76 C77 H77A 109.5 . .
C76 C77 H77B 109.5 . .
H77A C77 H77B 109.5 . .
C76 C77 H77C 109.5 . .
H77A C77 H77C 109.5 . .
H77B C77 H77C 109.5 . .
C76 C78 H78A 109.5 . .
C76 C78 H78B 109.5 . .
H78A C78 H78B 109.5 . .
C76 C78 H78C 109.5 . .
H78A C78 H78C 109.5 . .
H78B C78 H78C 109.5 . .
C75 C79 C81 111.18(15) . .
C75 C79 C80 111.61(15) . .
C81 C79 C80 108.32(16) . .
C75 C79 H79 108.6 . .
C81 C79 H79 108.6 . .
C80 C79 H79 108.6 . .
C79 C80 H80A 109.5 . .
C79 C80 H80B 109.5 . .
H80A C80 H80B 109.5 . .
C79 C80 H80C 109.5 . .
H80A C80 H80C 109.5 . .
H80B C80 H80C 109.5 . .
C79 C81 H81A 109.5 . .
C79 C81 H81B 109.5 . .
H81A C81 H81B 109.5 . .
C79 C81 H81C 109.5 . .
H81A C81 H81C 109.5 . .
H81B C81 H81C 109.5 . .

loop_
_geom_bond_atom_site_label_1
_geom_bond_atom_site_label_2
_geom_bond_distance
_geom_bond_site_symmetry_2
Cl1 Be1 1.909(2) .
C1 N2 1.300(2) .
C1 C5 1.524(2) .
C1 Be1 1.779(3) .
Be1 Cl2 1.912(2) .
N2 C10 1.471(2) .
N2 C3 1.543(2) .
C3 C6 1.522(2) .
C3 C7 1.531(2) .
C3 C4 1.534(2) .
C4 C5 1.535(2) .
C4 H4A 0.9900 .
C4 H4B 0.9900 .
C5 C9 1.532(2) .
C5 C8 1.540(2) .
C6 H6A 0.9800 .
C6 H6B 0.9800 .
C6 H6C 0.9800 .
C7 H7A 0.9800 .
C7 H7B 0.9800 .
C7 H7C 0.9800 .
C8 H8A 0.9800 .
C8 H8B 0.9800 .
C8 H8C 0.9800 .
C9 H9A 0.9800 .
C9 H9B 0.9800 .
C9 H9C 0.9800 .
C10 C11 1.400(2) .
C10 C15 1.413(2) .
C11 C12 1.397(2) .
C11 C16 1.525(2) .
C12 C13 1.382(3) .
C12 H12 0.9500 .
C13 C14 1.381(3) .
C13 H13 0.9500 .
C14 C15 1.389(3) .
C14 H14 0.9500 .
C15 C19 1.523(3) .
C16 C18 1.536(2) .
C16 C17 1.536(2) .
C16 H16 1.0000 .
C17 H17A 0.9800 .
C17 H17B 0.9800 .
C17 H17C 0.9800 .
C18 H18A 0.9800 .
C18 H18B 0.9800 .
C18 H18C 0.9800 .
C19 C21 1.530(2) .
C19 C20 1.537(2) .
C19 H19 1.0000 .
C20 H20A 0.9800 .
C20 H20B 0.9800 .
C20 H20C 0.9800 .
C21 H21A 0.9800 .
C21 H21B 0.9800 .
C21 H21C 0.9800 .
Cl31 Be31 1.906(2) .
C31 N32 1.301(2) .
C31 C35 1.526(2) .
C31 Be31 1.786(3) .
Be31 Cl32 1.906(2) .
N32 C40 1.466(2) .
N32 C33 1.540(2) .
C33 C37 1.519(2) .
C33 C36 1.523(2) .
C33 C34 1.526(3) .
C34 C35 1.533(3) .
C34 H34A 0.9900 .
C34 H34B 0.9900 .
C35 C38 1.529(3) .
C35 C39 1.532(2) .
C36 H36A 0.9800 .
C36 H36B 0.9800 .
C36 H36C 0.9800 .
C37 H37A 0.9800 .
C37 H37B 0.9800 .
C37 H37C 0.9800 .
C38 H38A 0.9800 .
C38 H38B 0.9800 .
C38 H38C 0.9800 .
C39 H39A 0.9800 .
C39 H39B 0.9800 .
C39 H39C 0.9800 .
C40 C41 1.400(2) .
C40 C46 1.413(2) .
C41 C43 1.397(3) .
C41 C47 1.526(2) .
C43 C44 1.380(3) .
C43 H43 0.9500 .
C44 C45 1.376(3) .
C44 H44 0.9500 .
C45 C46 1.394(3) .
C45 H45 0.9500 .
C46 C50 1.519(3) .
C47 C49 1.534(3) .
C47 C48 1.534(3) .
C47 H47 1.0000 .
C48 H48A 0.9800 .
C48 H48B 0.9800 .
C48 H48C 0.9800 .
C49 H49A 0.9800 .
C49 H49B 0.9800 .
C49 H49C 0.9800 .
C50 C51 1.529(3) .
C50 C52 1.538(2) .
C50 H50 1.0000 .
C51 H51A 0.9800 .
C51 H51B 0.9800 .
C51 H51C 0.9800 .
C52 H52A 0.9800 .
C52 H52B 0.9800 .
C52 H52C 0.9800 .
Cl61 Be61 1.908(2) .
C61 N62 1.299(2) .
C61 C65 1.523(2) .
C61 Be61 1.779(3) .
Be61 Cl62 1.908(2) .
N62 C70 1.471(2) .
N62 C63 1.544(2) .
C63 C66 1.520(2) .
C63 C64 1.527(3) .
C63 C67 1.531(2) .
C64 C65 1.534(2) .
C64 H64A 0.9900 .
C64 H64B 0.9900 .
C65 C69 1.533(3) .
C65 C68 1.543(2) .
C66 H66A 0.9800 .
C66 H66B 0.9800 .
C66 H66C 0.9800 .
C67 H67A 0.9800 .
C67 H67B 0.9800 .
C67 H67C 0.9800 .
C68 H68A 0.9800 .
C68 H68B 0.9800 .
C68 H68C 0.9800 .
C69 H69A 0.9800 .
C69 H69B 0.9800 .
C69 H69C 0.9800 .
C70 C75 1.401(2) .
C70 C71 1.411(2) .
C71 C72 1.394(3) .
C71 C76 1.519(3) .
C72 C73 1.377(3) .
C72 H72 0.9500 .
C73 C74 1.379(3) .
C73 H73 0.9500 .
C74 C75 1.394(3) .
C74 H74 0.9500 .
C75 C79 1.523(2) .
C76 C77 1.531(2) .
C76 C78 1.535(2) .
C76 H76 1.0000 .
C77 H77A 0.9800 .
C77 H77B 0.9800 .
C77 H77C 0.9800 .
C78 H78A 0.9800 .
C78 H78B 0.9800 .
C78 H78C 0.9800 .
C79 C81 1.534(3) .
C79 C80 1.534(3) .
C79 H79 1.0000 .
C80 H80A 0.9800 .
C80 H80B 0.9800 .
C80 H80C 0.9800 .
C81 H81A 0.9800 .
C81 H81B 0.9800 .
C81 H81C 0.9800 .

loop_
_geom_torsion_atom_site_label_1
_geom_torsion_atom_site_label_2
_geom_torsion_atom_site_label_3
_geom_torsion_atom_site_label_4
_geom_torsion
_geom_torsion_site_symmetry_1
_geom_torsion_site_symmetry_2
_geom_torsion_site_symmetry_3
_geom_torsion_site_symmetry_4
N2 C1 Be1 Cl1 103.7(2) . . . .
C5 C1 Be1 Cl1 -81.73(19) . . . .
N2 C1 Be1 Cl2 -89.5(2) . . . .
C5 C1 Be1 Cl2 85.01(18) . . . .
C5 C1 N2 C10 173.05(14) . . . .
Be1 C1 N2 C10 -12.0(3) . . . .
C5 C1 N2 C3 -3.84(19) . . . .
Be1 C1 N2 C3 171.08(16) . . . .
C1 N2 C3 C6 -127.79(16) . . . .
C10 N2 C3 C6 55.26(19) . . . .
C1 N2 C3 C7 111.43(16) . . . .
C10 N2 C3 C7 -65.52(19) . . . .
C1 N2 C3 C4 -8.96(18) . . . .
C10 N2 C3 C4 174.09(14) . . . .
C6 C3 C4 C5 135.26(15) . . . .
C7 C3 C4 C5 -101.01(16) . . . .
N2 C3 C4 C5 17.65(17) . . . .
N2 C1 C5 C9 136.32(15) . . . .
Be1 C1 C5 C9 -39.4(2) . . . .
N2 C1 C5 C4 15.06(18) . . . .
Be1 C1 C5 C4 -160.62(14) . . . .
N2 C1 C5 C8 -104.26(16) . . . .
Be1 C1 C5 C8 80.06(18) . . . .
C3 C4 C5 C1 -20.38(17) . . . .
C3 C4 C5 C9 -141.12(15) . . . .
C3 C4 C5 C8 95.63(17) . . . .
C1 N2 C10 C11 93.8(2) . . . .
C3 N2 C10 C11 -89.48(19) . . . .
C1 N2 C10 C15 -86.0(2) . . . .
C3 N2 C10 C15 90.72(18) . . . .
C15 C10 C11 C12 -2.6(2) . . . .
N2 C10 C11 C12 177.66(15) . . . .
C15 C10 C11 C16 173.17(16) . . . .
N2 C10 C11 C16 -6.6(2) . . . .
C10 C11 C12 C13 0.9(3) . . . .
C16 C11 C12 C13 -175.19(16) . . . .
C11 C12 C13 C14 1.1(3) . . . .
C12 C13 C14 C15 -1.5(3) . . . .
C13 C14 C15 C10 -0.1(3) . . . .
C13 C14 C15 C19 177.57(16) . . . .
C11 C10 C15 C14 2.2(2) . . . .
N2 C10 C15 C14 -178.01(14) . . . .
C11 C10 C15 C19 -175.32(16) . . . .
N2 C10 C15 C19 4.5(2) . . . .
C12 C11 C16 C18 -62.1(2) . . . .
C10 C11 C16 C18 122.15(18) . . . .
C12 C11 C16 C17 58.5(2) . . . .
C10 C11 C16 C17 -117.24(18) . . . .
C14 C15 C19 C21 -64.0(2) . . . .
C10 C15 C19 C21 113.52(18) . . . .
C14 C15 C19 C20 58.1(2) . . . .
C10 C15 C19 C20 -124.42(18) . . . .
N32 C31 Be31 Cl31 96.6(2) . . . .
C35 C31 Be31 Cl31 -87.27(18) . . . .
N32 C31 Be31 Cl32 -95.4(2) . . . .
C35 C31 Be31 Cl32 80.68(19) . . . .
C35 C31 N32 C40 178.98(14) . . . .
Be31 C31 N32 C40 -4.6(3) . . . .
C35 C31 N32 C33 -0.70(19) . . . .
Be31 C31 N32 C33 175.68(17) . . . .
C31 N32 C33 C37 131.98(16) . . . .
C40 N32 C33 C37 -47.7(2) . . . .
C31 N32 C33 C36 -107.26(17) . . . .
C40 N32 C33 C36 73.05(19) . . . .
C31 N32 C33 C34 13.61(18) . . . .
C40 N32 C33 C34 -166.09(14) . . . .
C37 C33 C34 C35 -138.64(15) . . . .
C36 C33 C34 C35 97.47(17) . . . .
N32 C33 C34 C35 -20.44(17) . . . .
N32 C31 C35 C38 -132.47(16) . . . .
Be31 C31 C35 C38 50.6(2) . . . .
N32 C31 C35 C39 107.74(16) . . . .
Be31 C31 C35 C39 -69.23(19) . . . .
N32 C31 C35 C34 -12.63(18) . . . .
Be31 C31 C35 C34 170.40(15) . . . .
C33 C34 C35 C31 20.99(18) . . . .
C33 C34 C35 C38 140.74(15) . . . .
C33 C34 C35 C39 -95.49(17) . . . .
C31 N32 C40 C41 90.1(2) . . . .
C33 N32 C40 C41 -90.19(19) . . . .
C31 N32 C40 C46 -90.7(2) . . . .
C33 N32 C40 C46 88.92(19) . . . .
C46 C40 C41 C43 -1.7(2) . . . .
N32 C40 C41 C43 177.36(15) . . . .
C46 C40 C41 C47 175.51(16) . . . .
N32 C40 C41 C47 -5.4(2) . . . .
C40 C41 C43 C44 -0.1(3) . . . .
C47 C41 C43 C44 -177.52(17) . . . .
C41 C43 C44 C45 1.5(3) . . . .
C43 C44 C45 C46 -1.1(3) . . . .
C44 C45 C46 C40 -0.6(3) . . . .
C44 C45 C46 C50 176.67(17) . . . .
C41 C40 C46 C45 2.0(2) . . . .
N32 C40 C46 C45 -177.08(15) . . . .
C41 C40 C46 C50 -175.00(16) . . . .
N32 C40 C46 C50 5.9(2) . . . .
C43 C41 C47 C49 -60.5(2) . . . .
C40 C41 C47 C49 122.23(19) . . . .
C43 C41 C47 C48 60.5(2) . . . .
C40 C41 C47 C48 -116.79(19) . . . .
C45 C46 C50 C51 -62.7(2) . . . .
C40 C46 C50 C51 114.28(19) . . . .
C45 C46 C50 C52 58.6(2) . . . .
C40 C46 C50 C52 -124.43(18) . . . .
N62 C61 Be61 Cl62 98.2(2) . . . .
C65 C61 Be61 Cl62 -79.27(19) . . . .
N62 C61 Be61 Cl61 -94.3(2) . . . .
C65 C61 Be61 Cl61 88.28(18) . . . .
C65 C61 N62 C70 -179.34(14) . . . .
Be61 C61 N62 C70 3.0(3) . . . .
C65 C61 N62 C63 0.70(19) . . . .
Be61 C61 N62 C63 -176.94(16) . . . .
C61 N62 C63 C66 -133.90(16) . . . .
C70 N62 C63 C66 46.1(2) . . . .
C61 N62 C63 C64 -14.60(18) . . . .
C70 N62 C63 C64 165.45(14) . . . .
C61 N62 C63 C67 105.46(17) . . . .
C70 N62 C63 C67 -74.49(19) . . . .
C66 C63 C64 C65 140.40(14) . . . .
C67 C63 C64 C65 -95.98(17) . . . .
N62 C63 C64 C65 21.93(16) . . . .
N62 C61 C65 C69 133.96(16) . . . .
Be61 C61 C65 C69 -48.0(2) . . . .
N62 C61 C65 C64 13.63(18) . . . .
Be61 C61 C65 C64 -168.38(14) . . . .
N62 C61 C65 C68 -106.60(16) . . . .
Be61 C61 C65 C68 71.39(19) . . . .
C63 C64 C65 C61 -22.52(17) . . . .
C63 C64 C65 C69 -142.02(15) . . . .
C63 C64 C65 C68 94.07(17) . . . .
C61 N62 C70 C75 -88.4(2) . . . .
C63 N62 C70 C75 91.55(19) . . . .
C61 N62 C70 C71 90.3(2) . . . .
C63 N62 C70 C71 -89.79(19) . . . .
C75 C70 C71 C72 -1.7(3) . . . .
N62 C70 C71 C72 179.71(15) . . . .
C75 C70 C71 C76 177.35(16) . . . .
N62 C70 C71 C76 -1.3(2) . . . .
C70 C71 C72 C73 0.8(3) . . . .
C76 C71 C72 C73 -178.26(17) . . . .
C71 C72 C73 C74 0.4(3) . . . .
C72 C73 C74 C75 -1.0(3) . . . .
C73 C74 C75 C70 0.2(3) . . . .
C73 C74 C75 C79 179.01(17) . . . .
C71 C70 C75 C74 1.2(2) . . . .
N62 C70 C75 C74 179.78(15) . . . .
C71 C70 C75 C79 -177.56(16) . . . .
N62 C70 C75 C79 1.0(2) . . . .
C72 C71 C76 C77 61.7(2) . . . .
C70 C71 C76 C77 -117.32(18) . . . .
C72 C71 C76 C78 -60.6(2) . . . .
C70 C71 C76 C78 120.44(18) . . . .
C74 C75 C79 C81 61.5(2) . . . .
C70 C75 C79 C81 -119.76(19) . . . .
C74 C75 C79 C80 -59.6(2) . . . .
C70 C75 C79 C80 119.18(19) . . . .
